data_2310663
loop_
_publ_author_name
'Selte, K.'
'Kjekshus, A.'

_publ_section_title
;
 The crystal structures of Nb3 Se4 and Nb3 Te4
;
_journal_name_full 'Acta Crystallographica (1,1948-23,1967)'
_journal_page_first 1568
_journal_page_last 1572
_journal_volume 17
_journal_year 1964
_chemical_formula_sum 'Nb3 Te4'
_space_group_IT_number 176
_symmetry_space_group_name_Hall '-P 6c'
_symmetry_space_group_name_H-M 'P 63/m'
_cell_angle_alpha 90
_cell_angle_beta 90
_cell_angle_gamma 120
_cell_formula_units_Z 2
_cell_length_a 10.671
_cell_length_b 10.671
_cell_length_c 3.6468
_cell_volume 359.627
_citation_journal_id_ASTM ACCRA9
_cod_data_source_file Selte_ACCRA9_1964_177.cif
_cod_data_source_block Nb3Te4
_cod_original_cell_volume 359.6274
_cod_database_code 2310663

loop_
_symmetry_equiv_pos_as_xyz
x,y,z
x-y,x,z+1/2
-y,x-y,z
-x,-y,z+1/2
-x+y,-x,z
y,-x+y,z+1/2
-x,-y,-z
-x+y,-x,-z-1/2
y,-x+y,-z
x,y,-z-1/2
x-y,x,-z
-y,x-y,-z-1/2

loop_
_atom_site_label
_atom_site_type_symbol
_atom_site_fract_x
_atom_site_fract_y
_atom_site_fract_z
_atom_site_occupancy
_atom_site_U_iso_or_equiv
Te2 Te 0.3389 0.2731 0.25 1 0.0
Nb1 Nb 0.4886 0.1039 0.25 1 0.0
Te1 Te 0.6667 0.3333 0.75 1 0.0
